data_7049003
loop_
_publ_author_name
'Markad, Datta'
'Khullar, Sadhika'
'Mandal, Sanjay K.'

_publ_section_title
;
 Novel primary amide-based cationic metal complexes: green synthesis,
 crystal structures, Hirshfeld surface analysis and solvent-free
 cyanosilylation reaction.
;
_journal_issue 11
_journal_name_full 'Dalton transactions (Cambridge, England : 2003)'
_journal_page_first 3743
_journal_page_last 3757
_journal_paper_doi 10.1039/c8dt04773a
_journal_volume 48
_journal_year 2019
_chemical_formula_moiety 'C18 H24 N6 O2'
_chemical_formula_sum 'C18 H24 N6 O2'
_chemical_formula_weight 356.43
_space_group_crystal_system triclinic
_space_group_IT_number 2
_space_group_name_Hall '-P 1'
_space_group_name_H-M_alt 'P -1'
_symmetry_space_group_name_Hall '-P 1'
_symmetry_space_group_name_H-M 'P -1'
_atom_sites_solution_hydrogens geom
_atom_sites_solution_primary dual
_audit_creation_date 2018-12-02
_audit_creation_method
;
Olex2 1.2
(compiled 2018.05.29 svn.r3508 for OlexSys, GUI svn.r5506)
;
_audit_update_record
;
2019-01-31 deposited with the CCDC.
2019-02-12 downloaded from the CCDC.
;
_cell_angle_alpha 85.012(4)
_cell_angle_beta 72.794(3)
_cell_angle_gamma 85.129(3)
_cell_formula_units_Z 1
_cell_length_a 5.9355(10)
_cell_length_b 8.4642(15)
_cell_length_c 9.5070(17)
_cell_measurement_reflns_used 1643
_cell_measurement_temperature 100(2)
_cell_measurement_theta_max 24.931
_cell_measurement_theta_min 2.25
_cell_volume 453.64(14)
_computing_cell_refinement 'SAINT v8.34A (Bruker, 2013)'
_computing_data_collection 'Bruker APEX-II'
_computing_data_reduction 'SAINT v8.34A (Bruker, 2013)'
_computing_molecular_graphics 'Olex2 (Dolomanov et al., 2009)'
_computing_publication_material 'Olex2 (Dolomanov et al., 2009)'
_computing_structure_refinement 'ShelXL (Sheldrick, 2015)'
_computing_structure_solution 'ShelXT (Sheldrick, 2015)'
_diffrn_ambient_temperature 100.0
_diffrn_detector_area_resol_mean 8
_diffrn_measured_fraction_theta_full 1.000
_diffrn_measured_fraction_theta_max 1.000
_diffrn_measurement_device_type 'Bruker APEX-II CCD'
_diffrn_measurement_method '\w and \f scans'
_diffrn_radiation_type MoK\a
_diffrn_radiation_wavelength 0.71073
_diffrn_reflns_av_R_equivalents 0.0358
_diffrn_reflns_av_unetI/netI 0.0337
_diffrn_reflns_Laue_measured_fraction_full 1.000
_diffrn_reflns_Laue_measured_fraction_max 1.000
_diffrn_reflns_limit_h_max 6
_diffrn_reflns_limit_h_min -7
_diffrn_reflns_limit_k_max 10
_diffrn_reflns_limit_k_min -10
_diffrn_reflns_limit_l_max 11
_diffrn_reflns_limit_l_min -11
_diffrn_reflns_number 6468
_diffrn_reflns_point_group_measured_fraction_full 1.000
_diffrn_reflns_point_group_measured_fraction_max 1.000
_diffrn_reflns_theta_full 25.064
_diffrn_reflns_theta_max 25.064
_diffrn_reflns_theta_min 2.247
_exptl_absorpt_coefficient_mu 0.089
_exptl_absorpt_correction_T_max 0.7452
_exptl_absorpt_correction_T_min 0.6262
_exptl_absorpt_correction_type multi-scan
_exptl_absorpt_process_details 'SADABS-2014/5 (Bruker,2014/5)'
_exptl_crystal_colour 'light yellow'
_exptl_crystal_density_diffrn 1.305
_exptl_crystal_description needle
_exptl_crystal_F_000 190
_exptl_crystal_size_max 0.02
_exptl_crystal_size_mid 0.016
_exptl_crystal_size_min 0.012
_refine_diff_density_max 0.488
_refine_diff_density_min -0.226
_refine_diff_density_rms 0.088
_refine_ls_extinction_method none
_refine_ls_goodness_of_fit_ref 1.023
_refine_ls_hydrogen_treatment constr
_refine_ls_matrix_type full
_refine_ls_number_parameters 118
_refine_ls_number_reflns 1607
_refine_ls_number_restraints 0
_refine_ls_restrained_S_all 1.023
_refine_ls_R_factor_all 0.0678
_refine_ls_R_factor_gt 0.0548
_refine_ls_shift/su_max 0.000
_refine_ls_shift/su_mean 0.000
_refine_ls_structure_factor_coef Fsqd
_refine_ls_weighting_details 'w=1/[\s^2^(Fo^2^)+(0.1235P)^2^] where P=(Fo^2^+2Fc^2^)/3'
_refine_ls_weighting_scheme calc
_refine_ls_wR_factor_gt 0.1561
_refine_ls_wR_factor_ref 0.1693
_reflns_Friedel_coverage 0.000
_reflns_number_gt 1263
_reflns_number_total 1607
_reflns_threshold_expression 'I > 2\s(I)'
_cod_data_source_file c8dt04773a2.cif
_cod_data_source_block 2-BPEG
_cod_depositor_comments 'Adding full bibliography for 7049003--7049007.cif.'
_cod_database_code 7049003
_shelx_shelxl_version_number 2018/1
_shelx_space_group_comment
;
The symmetry employed for this shelxl refinement is uniquely defined
by the following loop, which should always be used as a source of
symmetry information in preference to the above space-group names.
They are only intended as comments.
;
_shelx_estimated_absorpt_t_max 0.990
_shelx_estimated_absorpt_t_min 0.989
_olex2_refinement_description
;
1. Fixed Uiso
 At 1.2 times of:
  All C(H) groups, All C(H,H) groups, All N(H,H) groups
2.a Secondary CH2 refined with riding coordinates:
 C6(H6A,H6B), C8(H8A,H8B), C9(H9A,H9B)
2.b Aromatic/amide H refined with riding coordinates:
 C1(H1), C2(H2), C3(H3), C4(H4)
2.c X=CH2 refined with riding coordinates:
 N3(H3A,H3B)
;
_olex2_submission_special_instructions 'No special instructions were received'

loop_
_space_group_symop_operation_xyz
'x, y, z'
'-x, -y, -z'

loop_
_atom_site_label
_atom_site_type_symbol
_atom_site_fract_x
_atom_site_fract_y
_atom_site_fract_z
_atom_site_U_iso_or_equiv
_atom_site_adp_type
_atom_site_occupancy
_atom_site_site_symmetry_order
_atom_site_calc_flag
_atom_site_refinement_flags_posn
O1 O 0.2243(2) 0.59315(16) 0.56348(15) 0.0261(4) Uani 1 1 d .
N1 N 0.2180(3) 0.34410(19) 0.89400(17) 0.0203(5) Uani 1 1 d .
N2 N 0.7175(3) 0.0849(2) 0.77341(19) 0.0257(5) Uani 1 1 d .
N3 N 0.0146(3) 0.37816(19) 0.66339(18) 0.0227(5) Uani 1 1 d .
H3A H -0.072231 0.392475 0.602124 0.027 Uiso 1 1 calc R
H3B H -0.008477 0.298018 0.730462 0.027 Uiso 1 1 calc R
C1 C 0.8007(4) -0.0310(3) 0.6800(2) 0.0296(6) Uani 1 1 d .
H1 H 0.966799 -0.044538 0.637033 0.036 Uiso 1 1 calc R
C2 C 0.6598(4) -0.1312(3) 0.6428(2) 0.0318(6) Uani 1 1 d .
H2 H 0.727431 -0.211794 0.576447 0.038 Uiso 1 1 calc R
C3 C 0.4181(4) -0.1123(2) 0.7037(2) 0.0293(6) Uani 1 1 d .
H3 H 0.316035 -0.179291 0.679695 0.035 Uiso 1 1 calc R
C4 C 0.3270(4) 0.0062(2) 0.8006(2) 0.0252(5) Uani 1 1 d .
H4 H 0.161427 0.021708 0.844509 0.030 Uiso 1 1 calc R
C5 C 0.4825(3) 0.1019(2) 0.8324(2) 0.0219(5) Uani 1 1 d .
C6 C 0.3903(4) 0.2308(2) 0.9392(2) 0.0236(5) Uani 1 1 d .
H6A H 0.314420 0.181490 1.038539 0.028 Uiso 1 1 calc R
H6B H 0.524466 0.288930 0.945651 0.028 Uiso 1 1 calc R
C7 C 0.1807(3) 0.4776(2) 0.6546(2) 0.0211(5) Uani 1 1 d .
C8 C 0.3329(3) 0.4376(2) 0.7579(2) 0.0215(5) Uani 1 1 d .
H8A H 0.479271 0.377583 0.704426 0.026 Uiso 1 1 calc R
H8B H 0.379119 0.537887 0.784787 0.026 Uiso 1 1 calc R
C9 C 0.1003(3) 0.4454(2) 1.0160(2) 0.0229(5) Uani 1 1 d .
H9A H 0.218184 0.511003 1.033974 0.028 Uiso 1 1 calc R
H9B H 0.035819 0.377236 1.106835 0.028 Uiso 1 1 calc R

loop_
_atom_site_aniso_label
_atom_site_aniso_U_11
_atom_site_aniso_U_22
_atom_site_aniso_U_33
_atom_site_aniso_U_23
_atom_site_aniso_U_13
_atom_site_aniso_U_12
O1 0.0347(9) 0.0232(8) 0.0213(8) 0.0042(6) -0.0099(6) -0.0064(6)
N1 0.0261(9) 0.0178(9) 0.0163(9) 0.0003(7) -0.0062(7) 0.0015(7)
N2 0.0271(10) 0.0243(10) 0.0234(10) 0.0028(8) -0.0052(8) -0.0005(7)
N3 0.0292(10) 0.0226(10) 0.0176(9) 0.0026(7) -0.0093(7) -0.0040(7)
C1 0.0304(12) 0.0346(13) 0.0193(11) -0.0011(9) -0.0023(9) 0.0049(9)
C2 0.0413(14) 0.0279(13) 0.0251(12) -0.0066(10) -0.0099(10) 0.0104(10)
C3 0.0397(13) 0.0200(11) 0.0324(13) -0.0041(10) -0.0172(10) 0.0014(9)
C4 0.0266(11) 0.0226(11) 0.0264(12) -0.0013(9) -0.0084(9) 0.0013(9)
C5 0.0281(11) 0.0180(10) 0.0192(11) 0.0042(8) -0.0086(9) 0.0011(8)
C6 0.0306(12) 0.0205(11) 0.0201(11) 0.0001(8) -0.0095(9) 0.0015(8)
C7 0.0254(11) 0.0201(11) 0.0172(10) -0.0034(8) -0.0052(8) 0.0018(8)
C8 0.0253(11) 0.0181(10) 0.0214(11) -0.0004(8) -0.0073(9) -0.0016(8)
C9 0.0293(12) 0.0197(11) 0.0208(11) -0.0032(9) -0.0091(9) 0.0016(9)

loop_
_atom_type_symbol
_atom_type_description
_atom_type_scat_dispersion_real
_atom_type_scat_dispersion_imag
_atom_type_scat_source
C C 0.0033 0.0016 'International Tables Vol C Tables 4.2.6.8 and 6.1.1.4'
H H 0.0000 0.0000 'International Tables Vol C Tables 4.2.6.8 and 6.1.1.4'
N N 0.0061 0.0033 'International Tables Vol C Tables 4.2.6.8 and 6.1.1.4'
O O 0.0106 0.0060 'International Tables Vol C Tables 4.2.6.8 and 6.1.1.4'

loop_
_geom_angle_atom_site_label_1
_geom_angle_atom_site_label_2
_geom_angle_atom_site_label_3
_geom_angle
_geom_angle_site_symmetry_1
_geom_angle_site_symmetry_3
C8 N1 C6 110.88(15) . .
C8 N1 C9 112.08(14) . .
C9 N1 C6 109.09(15) . .
C5 N2 C1 116.99(19) . .
H3A N3 H3B 120.0 . .
C7 N3 H3A 120.0 . .
C7 N3 H3B 120.0 . .
N2 C1 H1 118.0 . .
N2 C1 C2 123.9(2) . .
C2 C1 H1 118.0 . .
C1 C2 H2 120.7 . .
C1 C2 C3 118.7(2) . .
C3 C2 H2 120.7 . .
C2 C3 H3 120.6 . .
C2 C3 C4 118.7(2) . .
C4 C3 H3 120.6 . .
C3 C4 H4 120.6 . .
C3 C4 C5 118.8(2) . .
C5 C4 H4 120.6 . .
N2 C5 C4 122.90(19) . .
N2 C5 C6 116.72(18) . .
C4 C5 C6 120.37(18) . .
N1 C6 C5 112.03(16) . .
N1 C6 H6A 109.2 . .
N1 C6 H6B 109.2 . .
C5 C6 H6A 109.2 . .
C5 C6 H6B 109.2 . .
H6A C6 H6B 107.9 . .
O1 C7 N3 124.00(18) . .
O1 C7 C8 119.49(18) . .
N3 C7 C8 116.39(17) . .
N1 C8 C7 114.43(16) . .
N1 C8 H8A 108.7 . .
N1 C8 H8B 108.7 . .
C7 C8 H8A 108.7 . .
C7 C8 H8B 108.7 . .
H8A C8 H8B 107.6 . .
N1 C9 C9 112.3(2) . 2_567
N1 C9 H9A 109.1 . .
N1 C9 H9B 109.1 . .
C9 C9 H9A 109.1 2_567 .
C9 C9 H9B 109.1 2_567 .
H9A C9 H9B 107.9 . .

loop_
_geom_bond_atom_site_label_1
_geom_bond_atom_site_label_2
_geom_bond_distance
_geom_bond_site_symmetry_2
O1 C7 1.240(2) .
N1 C6 1.474(2) .
N1 C8 1.468(2) .
N1 C9 1.470(2) .
N2 C1 1.343(3) .
N2 C5 1.341(3) .
N3 H3A 0.8800 .
N3 H3B 0.8800 .
N3 C7 1.329(3) .
C1 H1 0.9500 .
C1 C2 1.376(3) .
C2 H2 0.9500 .
C2 C3 1.380(3) .
C3 H3 0.9500 .
C3 C4 1.386(3) .
C4 H4 0.9500 .
C4 C5 1.391(3) .
C5 C6 1.511(3) .
C6 H6A 0.9900 .
C6 H6B 0.9900 .
C7 C8 1.520(3) .
C8 H8A 0.9900 .
C8 H8B 0.9900 .
C9 C9 1.531(4) 2_567
C9 H9A 0.9900 .
C9 H9B 0.9900 .
